data_7053498
loop_
_publ_author_name
'Huang, Yong-Qing'
'Liu, Guang-Xiang'
'Zhou, Xia-Ying'
'Okamura, Taka-aki'
'Su, Zhi'
'Fan, Jian'
'Sun, Wei-Yin'
'Yu, Jin-Quan'
'Ueyama, Norikazu'

_publ_section_title
;
 Syntheses, crystal structures and properties of silver(i) and copper(ii)
 complexes with an oxazoline-containing tetradentate ligand
;
_journal_issue 11
_journal_name_full 'New Journal of Chemistry'
_journal_page_first 2436
_journal_paper_doi 10.1039/c0nj00092b
_journal_volume 34
_journal_year 2010
_chemical_formula_moiety 'C45 H56 Ag2 N10 O11'
_chemical_formula_sum 'C45 H56 Ag2 N10 O11'
_chemical_formula_weight 1128.74
_chemical_name_systematic
;
?
;
_space_group_IT_number 15
_symmetry_cell_setting monoclinic
_symmetry_space_group_name_Hall '-C 2yc'
_symmetry_space_group_name_H-M 'C 1 2/c 1'
_atom_sites_solution_hydrogens geom
_atom_sites_solution_primary direct
_atom_sites_solution_secondary difmap
_audit_creation_method SHELXL-97
_cell_angle_alpha 90.00
_cell_angle_beta 98.3990(10)
_cell_angle_gamma 90.00
_cell_formula_units_Z 4
_cell_length_a 14.0161(8)
_cell_length_b 8.7983(5)
_cell_length_c 40.648(2)
_cell_measurement_reflns_used 4229
_cell_measurement_temperature 293(2)
_cell_measurement_theta_max 23.2
_cell_measurement_theta_min 2.53
_cell_volume 4958.9(5)
_computing_cell_refinement 'SAINT (Bruker, 2001)'
_computing_data_collection 'SMART (Bruker, 2001)'
_computing_data_reduction 'SAINT (Bruker, 2001)'
_computing_structure_refinement 'SHELXL-97 (Sheldrick, 1997)'
_computing_structure_solution 'SHELXS-97 (Sheldrick, 1990)'
_diffrn_ambient_temperature 293(2)
_diffrn_measured_fraction_theta_full 0.995
_diffrn_measured_fraction_theta_max 0.995
_diffrn_measurement_device_type 'Bruker Smart Apex CCd'
_diffrn_measurement_method '\w and \f scans'
_diffrn_radiation_monochromator graphite
_diffrn_radiation_source 'fine-focus sealed tube'
_diffrn_radiation_type MoK\a
_diffrn_radiation_wavelength 0.71073
_diffrn_reflns_av_R_equivalents 0.0365
_diffrn_reflns_av_sigmaI/netI 0.0464
_diffrn_reflns_limit_h_max 16
_diffrn_reflns_limit_h_min -16
_diffrn_reflns_limit_k_max 10
_diffrn_reflns_limit_k_min -8
_diffrn_reflns_limit_l_max 46
_diffrn_reflns_limit_l_min -48
_diffrn_reflns_number 12014
_diffrn_reflns_theta_full 25.00
_diffrn_reflns_theta_max 25.00
_diffrn_reflns_theta_min 2.03
_exptl_absorpt_coefficient_mu 0.857
_exptl_absorpt_correction_T_max 0.9665
_exptl_absorpt_correction_T_min 0.8272
_exptl_absorpt_correction_type multi-scan
_exptl_absorpt_process_details 'SADABS (Bruker, 2001)'
_exptl_crystal_colour colorless
_exptl_crystal_density_diffrn 1.512
_exptl_crystal_density_method 'not measured'
_exptl_crystal_description plate
_exptl_crystal_F_000 2312
_exptl_crystal_size_max 0.23
_exptl_crystal_size_mid 0.21
_exptl_crystal_size_min 0.04
_refine_diff_density_max 0.858
_refine_diff_density_min -1.041
_refine_diff_density_rms 0.109
_refine_ls_extinction_method none
_refine_ls_goodness_of_fit_ref 1.222
_refine_ls_hydrogen_treatment constr
_refine_ls_matrix_type full
_refine_ls_number_parameters 331
_refine_ls_number_reflns 4359
_refine_ls_number_restraints 25
_refine_ls_restrained_S_all 1.226
_refine_ls_R_factor_all 0.0801
_refine_ls_R_factor_gt 0.0728
_refine_ls_shift/su_max 0.000
_refine_ls_shift/su_mean 0.000
_refine_ls_structure_factor_coef Fsqd
_refine_ls_weighting_details 'calc w=1/[\s^2^(Fo^2^)+(0.0586P)^2^+30.2858P] where P=(Fo^2^+2Fc^2^)/3'
_refine_ls_weighting_scheme calc
_refine_ls_wR_factor_gt 0.1654
_refine_ls_wR_factor_ref 0.1695
_reflns_number_gt 3970
_reflns_number_total 4359
_reflns_threshold_expression >2sigma(I)
_cod_data_source_file c0nj00092b.txt
_cod_data_source_block 4
_cod_original_sg_symbol_H-M 'c 2/c'
_cod_database_code 7053498

loop_
_symmetry_equiv_pos_as_xyz
'x, y, z'
'-x, y, -z+1/2'
'x+1/2, y+1/2, z'
'-x+1/2, y+1/2, -z+1/2'
'-x, -y, -z'
'x, -y, z-1/2'
'-x+1/2, -y+1/2, -z'
'x+1/2, -y+1/2, z-1/2'

loop_
_atom_site_label
_atom_site_type_symbol
_atom_site_fract_x
_atom_site_fract_y
_atom_site_fract_z
_atom_site_U_iso_or_equiv
_atom_site_adp_type
_atom_site_occupancy
_atom_site_symmetry_multiplicity
_atom_site_calc_flag
_atom_site_refinement_flags
Ag1 Ag 0.25293(4) -0.08050(6) 0.137217(12) 0.0486(2) Uani 1 1 d .
O1 O 0.5265(4) 0.4468(6) 0.04965(12) 0.0668(14) Uani 1 1 d .
O2 O -0.0434(4) -0.7269(6) 0.07029(12) 0.0633(13) Uani 1 1 d .
N1 N 0.3092(4) 0.0993(5) 0.17974(13) 0.0455(12) Uani 1 1 d .
H1A H 0.3729 0.0810 0.1865 0.055 Uiso 1 1 calc R
N2 N 0.2031(4) -0.1934(5) 0.18577(12) 0.0426(12) Uani 1 1 d .
H2A H 0.1397 -0.1712 0.1858 0.051 Uiso 1 1 calc R
N3 N 0.6447(4) 0.5042(7) 0.09089(13) 0.0526(14) Uani 1 1 d .
N4 N -0.1544(4) -0.7122(6) 0.10420(13) 0.0489(13) Uani 1 1 d .
C1 C 0.2573(6) 0.0582(8) 0.20676(18) 0.0583(19) Uani 1 1 d .
H1B H 0.1908 0.0909 0.2014 0.070 Uiso 1 1 calc R
H1C H 0.2855 0.1112 0.2268 0.070 Uiso 1 1 calc R
C2 C 0.2598(6) -0.1107(8) 0.21334(16) 0.0567(18) Uani 1 1 d .
H2B H 0.3261 -0.1460 0.2161 0.068 Uiso 1 1 calc R
H2C H 0.2341 -0.1312 0.2338 0.068 Uiso 1 1 calc R
C3 C 0.2982(5) 0.2613(7) 0.17138(19) 0.0577(18) Uani 1 1 d .
H3B H 0.3102 0.3208 0.1916 0.069 Uiso 1 1 calc R
H3C H 0.2324 0.2804 0.1611 0.069 Uiso 1 1 calc R
C4 C 0.2156(5) -0.3583(7) 0.18968(17) 0.0538(17) Uani 1 1 d .
H4B H 0.2095 -0.3866 0.2123 0.065 Uiso 1 1 calc R
H4C H 0.2798 -0.3862 0.1856 0.065 Uiso 1 1 calc R
C5 C 0.3663(5) 0.3119(7) 0.14803(17) 0.0462(15) Uani 1 1 d .
C6 C 0.3557(6) 0.2621(8) 0.11534(19) 0.064(2) Uani 1 1 d .
H6A H 0.3046 0.1977 0.1077 0.077 Uiso 1 1 calc R
C7 C 0.4173(6) 0.3043(8) 0.09408(18) 0.0608(19) Uani 1 1 d .
H7A H 0.4090 0.2671 0.0724 0.073 Uiso 1 1 calc R
C8 C 0.4925(5) 0.4028(7) 0.10483(16) 0.0450(15) Uani 1 1 d .
C9 C 0.5028(5) 0.4564(7) 0.13708(17) 0.0473(15) Uani 1 1 d .
H9A H 0.5522 0.5243 0.1444 0.057 Uiso 1 1 calc R
C10 C 0.4405(5) 0.4104(8) 0.15872(18) 0.0539(17) Uani 1 1 d .
H10A H 0.4489 0.4463 0.1805 0.065 Uiso 1 1 calc R
C11 C 0.5598(5) 0.4539(7) 0.08272(16) 0.0478(15) Uani 1 1 d .
C12 C 0.6787(6) 0.5538(10) 0.05993(18) 0.067(2) Uani 1 1 d .
H12A H 0.7419 0.5119 0.0584 0.081 Uiso 1 1 calc R
H12B H 0.6824 0.6638 0.0590 0.081 Uiso 1 1 calc R
C13 C 0.6052(7) 0.4943(14) 0.03250(19) 0.086(3) Uani 1 1 d .
H13A H 0.5845 0.5731 0.0163 0.103 Uiso 1 1 calc R
H13B H 0.6305 0.4093 0.0213 0.103 Uiso 1 1 calc R
C14 C 0.1418(5) -0.4437(6) 0.16598(17) 0.0445(15) Uani 1 1 d .
C15 C 0.0699(5) -0.5279(7) 0.17758(16) 0.0473(15) Uani 1 1 d .
H15A H 0.0671 -0.5314 0.2003 0.057 Uiso 1 1 calc R
C16 C 0.0035(5) -0.6052(7) 0.15627(16) 0.0475(15) Uani 1 1 d .
H16A H -0.0441 -0.6606 0.1646 0.057 Uiso 1 1 calc R
C17 C 0.0055(5) -0.6030(7) 0.12231(16) 0.0429(14) Uani 1 1 d .
C18 C 0.0779(5) -0.5211(8) 0.11042(17) 0.0542(17) Uani 1 1 d .
H18A H 0.0811 -0.5184 0.0877 0.065 Uiso 1 1 calc R
C19 C 0.1449(5) -0.4437(7) 0.13238(18) 0.0535(17) Uani 1 1 d .
H19A H 0.1936 -0.3900 0.1242 0.064 Uiso 1 1 calc R
C20 C -0.0689(5) -0.6826(7) 0.09927(15) 0.0443(14) Uani 1 1 d .
C21 C -0.1993(6) -0.8048(9) 0.07581(18) 0.0620(19) Uani 1 1 d .
H21A H -0.2633 -0.7679 0.0673 0.074 Uiso 1 1 calc R
H21B H -0.2035 -0.9108 0.0820 0.074 Uiso 1 1 calc R
C22 C -0.1310(6) -0.7841(10) 0.05066(19) 0.070(2) Uani 1 1 d .
H22A H -0.1193 -0.8799 0.0401 0.084 Uiso 1 1 calc R
H22B H -0.1566 -0.7116 0.0336 0.084 Uiso 1 1 calc R
N5 N 0.5000 0.2106(12) 0.2500 0.068(3) Uani 1 2 d S
O3 O 0.5000 0.0742(12) 0.2500 0.132(5) Uani 1 2 d S
O4 O 0.5611(8) 0.2876(11) 0.2405(3) 0.167(4) Uani 1 1 d .
C23 C 0.4301(14) -0.417(2) 0.2443(8) 0.115(9) Uani 0.50 1 d P
O5 O 0.5000 -0.331(2) 0.2500 0.196(7) Uani 1 2 d S
N6 N 0.816(2) 0.591(3) -0.0074(5) 0.24(3) Uani 0.50 1 d PD
O6 O 0.7378(17) 0.642(3) -0.0178(6) 0.27(2) Uani 0.50 1 d PDU
O7 O 0.867(2) 0.659(3) 0.0136(6) 0.255(18) Uani 0.50 1 d PDU
O8 O 0.841(3) 0.469(3) -0.0164(6) 0.35(3) Uani 0.50 1 d PDU

loop_
_atom_site_aniso_label
_atom_site_aniso_U_11
_atom_site_aniso_U_22
_atom_site_aniso_U_33
_atom_site_aniso_U_23
_atom_site_aniso_U_13
_atom_site_aniso_U_12
Ag1 0.0543(3) 0.0528(3) 0.0397(3) -0.0041(2) 0.0097(2) -0.0070(2)
O1 0.062(3) 0.091(4) 0.045(3) 0.002(3) -0.002(2) -0.021(3)
O2 0.063(3) 0.079(4) 0.052(3) -0.023(3) 0.023(2) -0.009(3)
N1 0.053(3) 0.035(3) 0.050(3) -0.001(2) 0.013(2) 0.000(2)
N2 0.049(3) 0.037(3) 0.042(3) 0.001(2) 0.007(2) -0.003(2)
N3 0.048(3) 0.062(4) 0.046(3) 0.010(3) 0.004(3) -0.009(3)
N4 0.046(3) 0.051(3) 0.050(3) -0.010(3) 0.010(2) 0.001(3)
C1 0.081(5) 0.046(4) 0.052(4) -0.012(3) 0.024(4) -0.014(4)
C2 0.083(5) 0.049(4) 0.039(3) 0.000(3) 0.013(3) -0.008(4)
C3 0.060(4) 0.040(4) 0.077(5) -0.001(3) 0.026(4) 0.006(3)
C4 0.066(5) 0.039(3) 0.053(4) 0.008(3) -0.002(3) 0.002(3)
C5 0.046(4) 0.032(3) 0.063(4) 0.002(3) 0.016(3) -0.002(3)
C6 0.066(5) 0.056(4) 0.068(5) -0.002(4) 0.004(4) -0.031(4)
C7 0.069(5) 0.058(4) 0.054(4) -0.001(3) 0.004(4) -0.023(4)
C8 0.045(4) 0.040(3) 0.049(4) 0.008(3) 0.002(3) 0.006(3)
C9 0.039(3) 0.040(3) 0.063(4) -0.006(3) 0.007(3) -0.003(3)
C10 0.058(4) 0.049(4) 0.056(4) -0.010(3) 0.014(3) 0.012(3)
C11 0.050(4) 0.043(4) 0.048(4) 0.001(3) -0.001(3) -0.002(3)
C12 0.068(5) 0.082(6) 0.051(4) 0.016(4) 0.006(4) -0.015(4)
C13 0.078(6) 0.142(9) 0.038(4) 0.007(5) 0.008(4) -0.032(6)
C14 0.051(4) 0.028(3) 0.055(4) 0.004(3) 0.009(3) 0.007(3)
C15 0.051(4) 0.049(4) 0.044(4) 0.005(3) 0.014(3) 0.008(3)
C16 0.048(4) 0.047(4) 0.051(4) -0.001(3) 0.020(3) -0.002(3)
C17 0.046(4) 0.035(3) 0.050(4) -0.002(3) 0.016(3) 0.008(3)
C18 0.069(5) 0.050(4) 0.047(4) -0.003(3) 0.019(3) -0.009(3)
C19 0.061(4) 0.043(4) 0.058(4) 0.005(3) 0.017(3) -0.011(3)
C20 0.053(4) 0.037(3) 0.044(3) -0.002(3) 0.013(3) 0.005(3)
C21 0.059(5) 0.069(5) 0.058(4) -0.016(4) 0.008(3) -0.006(4)
C22 0.070(5) 0.085(6) 0.056(4) -0.016(4) 0.011(4) -0.008(4)
N5 0.087(7) 0.065(6) 0.060(5) 0.000 0.043(5) 0.000
O3 0.229(15) 0.072(7) 0.117(9) 0.000 0.095(10) 0.000
O4 0.168(9) 0.118(7) 0.244(12) 0.042(7) 0.127(9) 0.013(6)
C23 0.053(11) 0.075(13) 0.20(3) 0.007(15) -0.022(14) -0.010(10)
O5 0.167(16) 0.162(15) 0.25(2) 0.000 -0.016(14) 0.000
N6 0.43(8) 0.18(4) 0.09(2) 0.06(2) -0.06(3) -0.16(5)
O6 0.29(4) 0.37(5) 0.14(2) 0.09(3) -0.05(2) -0.22(4)
O7 0.36(4) 0.31(4) 0.098(16) -0.05(2) 0.02(2) -0.15(4)
O8 0.61(7) 0.21(3) 0.15(2) 0.08(2) -0.18(3) -0.21(4)

loop_
_atom_type_symbol
_atom_type_description
_atom_type_scat_dispersion_real
_atom_type_scat_dispersion_imag
_atom_type_scat_source
C C 0.0033 0.0016 'International Tables Vol C Tables 4.2.6.8 and 6.1.1.4'
H H 0.0000 0.0000 'International Tables Vol C Tables 4.2.6.8 and 6.1.1.4'
N N 0.0061 0.0033 'International Tables Vol C Tables 4.2.6.8 and 6.1.1.4'
O O 0.0106 0.0060 'International Tables Vol C Tables 4.2.6.8 and 6.1.1.4'
Ag Ag -0.8971 1.1015 'International Tables Vol C Tables 4.2.6.8 and 6.1.1.4'

loop_
_geom_angle_atom_site_label_1
_geom_angle_atom_site_label_2
_geom_angle_atom_site_label_3
_geom_angle
_geom_angle_site_symmetry_1
_geom_angle_site_symmetry_3
N4 Ag1 N3 92.6(2) 3 3_445
N4 Ag1 N1 126.73(19) 3 .
N3 Ag1 N1 118.28(19) 3_445 .
N4 Ag1 N2 121.69(19) 3 .
N3 Ag1 N2 123.77(18) 3_445 .
N1 Ag1 N2 77.54(17) . .
C11 O1 C13 106.7(5) . .
C20 O2 C22 105.7(5) . .
C1 N1 C3 111.8(5) . .
C1 N1 Ag1 103.6(4) . .
C3 N1 Ag1 117.6(4) . .
C1 N1 H1A 107.8 . .
C3 N1 H1A 107.8 . .
Ag1 N1 H1A 107.8 . .
C4 N2 C2 111.4(5) . .
C4 N2 Ag1 116.9(4) . .
C2 N2 Ag1 103.4(4) . .
C4 N2 H2A 108.3 . .
C2 N2 H2A 108.3 . .
Ag1 N2 H2A 108.3 . .
C11 N3 C12 106.7(6) . .
C11 N3 Ag1 124.6(5) . 3
C12 N3 Ag1 121.6(5) . 3
C20 N4 C21 107.1(5) . .
C20 N4 Ag1 127.7(4) . 3_445
C21 N4 Ag1 121.3(4) . 3_445
N1 C1 C2 112.2(6) . .
N1 C1 H1B 109.2 . .
C2 C1 H1B 109.2 . .
N1 C1 H1C 109.2 . .
C2 C1 H1C 109.2 . .
H1B C1 H1C 107.9 . .
N2 C2 C1 110.9(6) . .
N2 C2 H2B 109.5 . .
C1 C2 H2B 109.5 . .
N2 C2 H2C 109.5 . .
C1 C2 H2C 109.5 . .
H2B C2 H2C 108.1 . .
N1 C3 C5 112.2(5) . .
N1 C3 H3B 109.2 . .
C5 C3 H3B 109.2 . .
N1 C3 H3C 109.2 . .
C5 C3 H3C 109.2 . .
H3B C3 H3C 107.9 . .
N2 C4 C14 111.3(5) . .
N2 C4 H4B 109.4 . .
C14 C4 H4B 109.4 . .
N2 C4 H4C 109.4 . .
C14 C4 H4C 109.4 . .
H4B C4 H4C 108.0 . .
C10 C5 C6 118.2(6) . .
C10 C5 C3 120.4(6) . .
C6 C5 C3 121.3(6) . .
C7 C6 C5 122.2(6) . .
C7 C6 H6A 118.9 . .
C5 C6 H6A 118.9 . .
C6 C7 C8 119.7(7) . .
C6 C7 H7A 120.2 . .
C8 C7 H7A 120.2 . .
C9 C8 C7 118.8(6) . .
C9 C8 C11 119.3(6) . .
C7 C8 C11 121.8(6) . .
C8 C9 C10 121.0(6) . .
C8 C9 H9A 119.5 . .
C10 C9 H9A 119.5 . .
C5 C10 C9 120.0(6) . .
C5 C10 H10A 120.0 . .
C9 C10 H10A 120.0 . .
N3 C11 O1 116.7(6) . .
N3 C11 C8 127.6(6) . .
O1 C11 C8 115.7(6) . .
N3 C12 C13 105.0(6) . .
N3 C12 H12A 110.8 . .
C13 C12 H12A 110.8 . .
N3 C12 H12B 110.8 . .
C13 C12 H12B 110.8 . .
H12A C12 H12B 108.8 . .
O1 C13 C12 103.4(6) . .
O1 C13 H13A 111.1 . .
C12 C13 H13A 111.1 . .
O1 C13 H13B 111.1 . .
C12 C13 H13B 111.1 . .
H13A C13 H13B 109.0 . .
C19 C14 C15 117.9(6) . .
C19 C14 C4 121.2(6) . .
C15 C14 C4 120.9(6) . .
C16 C15 C14 121.0(6) . .
C16 C15 H15A 119.5 . .
C14 C15 H15A 119.5 . .
C15 C16 C17 121.2(6) . .
C15 C16 H16A 119.4 . .
C17 C16 H16A 119.4 . .
C16 C17 C18 118.5(6) . .
C16 C17 C20 120.8(6) . .
C18 C17 C20 120.7(6) . .
C19 C18 C17 119.7(6) . .
C19 C18 H18A 120.2 . .
C17 C18 H18A 120.2 . .
C14 C19 C18 121.8(6) . .
C14 C19 H19A 119.1 . .
C18 C19 H19A 119.1 . .
N4 C20 O2 117.3(6) . .
N4 C20 C17 126.4(6) . .
O2 C20 C17 116.3(6) . .
N4 C21 C22 102.9(6) . .
N4 C21 H21A 111.2 . .
C22 C21 H21A 111.2 . .
N4 C21 H21B 111.2 . .
C22 C21 H21B 111.2 . .
H21A C21 H21B 109.1 . .
O2 C22 C21 103.8(6) . .
O2 C22 H22A 111.0 . .
C21 C22 H22A 111.0 . .
O2 C22 H22B 111.0 . .
C21 C22 H22B 111.0 . .
H22A C22 H22B 109.0 . .
O4 N5 O4 111.2(12) . 2_655
O4 N5 O3 124.4(6) . .
O4 N5 O3 124.4(6) 2_655 .
C23 O5 C23 104(2) . 2_655
O7 N6 O8 119.6(17) . .
O7 N6 O6 118.8(17) . .
O8 N6 O6 121.5(17) . .

loop_
_geom_bond_atom_site_label_1
_geom_bond_atom_site_label_2
_geom_bond_distance
_geom_bond_site_symmetry_2
Ag1 N4 2.311(5) 3
Ag1 N3 2.360(5) 3_445
Ag1 N1 2.390(5) .
Ag1 N2 2.403(5) .
O1 C11 1.358(8) .
O1 C13 1.449(9) .
O2 C20 1.338(7) .
O2 C22 1.454(9) .
N1 C1 1.448(8) .
N1 C3 1.468(8) .
N1 H1A 0.9100 .
N2 C4 1.467(8) .
N2 C2 1.469(8) .
N2 H2A 0.9100 .
N3 C11 1.267(8) .
N3 C12 1.475(9) .
N3 Ag1 2.360(5) 3
N4 C20 1.270(8) .
N4 C21 1.476(9) .
N4 Ag1 2.311(5) 3_445
C1 C2 1.510(9) .
C1 H1B 0.9700 .
C1 H1C 0.9700 .
C2 H2B 0.9700 .
C2 H2C 0.9700 .
C3 C5 1.508(9) .
C3 H3B 0.9700 .
C3 H3C 0.9700 .
C4 C14 1.507(10) .
C4 H4B 0.9700 .
C4 H4C 0.9700 .
C5 C10 1.374(9) .
C5 C6 1.386(10) .
C6 C7 1.360(10) .
C6 H6A 0.9300 .
C7 C8 1.385(9) .
C7 H7A 0.9300 .
C8 C9 1.381(9) .
C8 C11 1.466(9) .
C9 C10 1.387(10) .
C9 H9A 0.9300 .
C10 H10A 0.9300 .
C12 C13 1.498(11) .
C12 H12A 0.9700 .
C12 H12B 0.9700 .
C13 H13A 0.9700 .
C13 H13B 0.9700 .
C14 C19 1.373(9) .
C14 C15 1.388(9) .
C15 C16 1.357(10) .
C15 H15A 0.9300 .
C16 C17 1.385(9) .
C16 H16A 0.9300 .
C17 C18 1.388(9) .
C17 C20 1.473(9) .
C18 C19 1.378(10) .
C18 H18A 0.9300 .
C19 H19A 0.9300 .
C21 C22 1.510(10) .
C21 H21A 0.9700 .
C21 H21B 0.9700 .
C22 H22A 0.9700 .
C22 H22B 0.9700 .
N5 O4 1.199(10) .
N5 O4 1.199(10) 2_655
N5 O3 1.201(12) .
C23 O5 1.24(2) .
O5 C23 1.24(2) 2_655
N6 O7 1.197(18) .
N6 O8 1.199(19) .
N6 O6 1.202(19) .

loop_
_geom_torsion_atom_site_label_1
_geom_torsion_atom_site_label_2
_geom_torsion_atom_site_label_3
_geom_torsion_atom_site_label_4
_geom_torsion
_geom_torsion_site_symmetry_1
N4 Ag1 N1 C1 -136.1(4) 3
N3 Ag1 N1 C1 106.1(4) 3_445
N2 Ag1 N1 C1 -15.7(4) .
N4 Ag1 N1 C3 100.1(5) 3
N3 Ag1 N1 C3 -17.7(5) 3_445
N2 Ag1 N1 C3 -139.5(5) .
N4 Ag1 N2 C4 -12.8(5) 3
N3 Ag1 N2 C4 105.6(5) 3_445
N1 Ag1 N2 C4 -138.5(5) .
N4 Ag1 N2 C2 109.9(4) 3
N3 Ag1 N2 C2 -131.6(4) 3_445
N1 Ag1 N2 C2 -15.8(4) .
C3 N1 C1 C2 174.4(6) .
Ag1 N1 C1 C2 46.8(7) .
C4 N2 C2 C1 172.3(6) .
Ag1 N2 C2 C1 45.9(6) .
N1 C1 C2 N2 -68.7(8) .
C1 N1 C3 C5 169.1(6) .
Ag1 N1 C3 C5 -71.3(7) .
C2 N2 C4 C14 167.5(6) .
Ag1 N2 C4 C14 -74.0(7) .
N1 C3 C5 C10 -112.0(7) .
N1 C3 C5 C6 68.6(9) .
C10 C5 C6 C7 1.8(11) .
C3 C5 C6 C7 -178.8(7) .
C5 C6 C7 C8 -1.4(12) .
C6 C7 C8 C9 -0.2(11) .
C6 C7 C8 C11 -178.8(7) .
C7 C8 C9 C10 1.4(10) .
C11 C8 C9 C10 -180.0(6) .
C6 C5 C10 C9 -0.6(10) .
C3 C5 C10 C9 180.0(6) .
C8 C9 C10 C5 -1.0(10) .
C12 N3 C11 O1 5.0(9) .
Ag1 N3 C11 O1 -145.8(5) 3
C12 N3 C11 C8 -174.7(7) .
Ag1 N3 C11 C8 34.5(10) 3
C13 O1 C11 N3 3.2(9) .
C13 O1 C11 C8 -177.1(7) .
C9 C8 C11 N3 24.0(10) .
C7 C8 C11 N3 -157.4(7) .
C9 C8 C11 O1 -155.7(6) .
C7 C8 C11 O1 22.9(9) .
C11 N3 C12 C13 -10.7(9) .
Ag1 N3 C12 C13 141.1(6) 3
C11 O1 C13 C12 -9.6(10) .
N3 C12 C13 O1 12.1(10) .
N2 C4 C14 C19 69.8(8) .
N2 C4 C14 C15 -111.8(7) .
C19 C14 C15 C16 -1.4(9) .
C4 C14 C15 C16 -179.8(6) .
C14 C15 C16 C17 0.2(10) .
C15 C16 C17 C18 0.8(10) .
C15 C16 C17 C20 -177.7(6) .
C16 C17 C18 C19 -0.5(10) .
C20 C17 C18 C19 178.0(6) .
C15 C14 C19 C18 1.6(10) .
C4 C14 C19 C18 -179.9(6) .
C17 C18 C19 C14 -0.7(11) .
C21 N4 C20 O2 5.4(8) .
Ag1 N4 C20 O2 -152.2(5) 3_445
C21 N4 C20 C17 -175.0(6) .
Ag1 N4 C20 C17 27.4(9) 3_445
C22 O2 C20 N4 6.6(8) .
C22 O2 C20 C17 -173.0(6) .
C16 C17 C20 N4 26.2(10) .
C18 C17 C20 N4 -152.3(7) .
C16 C17 C20 O2 -154.2(6) .
C18 C17 C20 O2 27.3(9) .
C20 N4 C21 C22 -14.4(8) .
Ag1 N4 C21 C22 145.0(5) 3_445
C20 O2 C22 C21 -15.0(8) .
N4 C21 C22 O2 17.5(8) .
